data_7047894
loop_
_publ_author_name
'Figueira, Cl\'audia A.'
'Lopes, Patr\'icia S.'
'Gomes, Clara S. B.'
'Gomes, Joselaine C. S.'
'Lemos, Francisco'
'Gomes, Pedro T.'

_publ_section_title
;
 New phenyl--nickel complexes of bulky 2-iminopyrrolyl chelates:
 synthesis, characterisation and application as aluminium-free catalysts
 for the production of hyperbranched polyethylene
;
_journal_name_full 'Dalton Transactions'
_journal_paper_doi 10.1039/C8DT02824A
_journal_year 2018
_chemical_formula_moiety 'C32 H44 N2'
_chemical_formula_sum 'C32 H44 N2'
_chemical_formula_weight 456.69
_space_group_crystal_system triclinic
_space_group_IT_number 2
_space_group_name_Hall '-P 1'
_space_group_name_H-M_alt 'P -1'
_symmetry_cell_setting triclinic
_symmetry_Int_Tables_number 2
_symmetry_space_group_name_Hall '-P 1'
_symmetry_space_group_name_H-M 'P -1'
_atom_sites_solution_hydrogens mixed
_audit_creation_method SHELXL-2016/4
_audit_update_record
;
2018-09-05 deposited with the CCDC.
2018-09-06 downloaded from the CCDC.
;
_cell_angle_alpha 70.021(5)
_cell_angle_beta 74.259(5)
_cell_angle_gamma 68.722(4)
_cell_formula_units_Z 2
_cell_length_a 9.8624(9)
_cell_length_b 12.9884(12)
_cell_length_c 13.0264(11)
_cell_measurement_reflns_used 2667
_cell_measurement_temperature 150(2)
_cell_measurement_theta_max 25.53
_cell_measurement_theta_min 2.39
_cell_volume 1440.5(2)
_computing_cell_refinement 'Bruker SAINT'
_computing_data_collection 'Bruker APEX2'
_computing_data_reduction 'Bruker SAINT'
_computing_molecular_graphics ORTEP
_computing_publication_material enCIFer
_computing_structure_refinement 'SHELXL-2016/4 (Sheldrick, 2016)'
_computing_structure_solution SIR2014
_diffrn_ambient_temperature 150(2)
_diffrn_measured_fraction_theta_full 0.993
_diffrn_measured_fraction_theta_max 0.968
_diffrn_measurement_device_type 'Bruker APEX-II CCD'
_diffrn_measurement_method '\f and \w scans'
_diffrn_radiation_probe x-ray
_diffrn_radiation_type MoK\a
_diffrn_radiation_wavelength 0.71073
_diffrn_reflns_av_R_equivalents 0.0487
_diffrn_reflns_av_unetI/netI 0.0701
_diffrn_reflns_Laue_measured_fraction_full 0.993
_diffrn_reflns_Laue_measured_fraction_max 0.968
_diffrn_reflns_limit_h_max 12
_diffrn_reflns_limit_h_min -11
_diffrn_reflns_limit_k_max 15
_diffrn_reflns_limit_k_min -15
_diffrn_reflns_limit_l_max 15
_diffrn_reflns_limit_l_min -15
_diffrn_reflns_number 12975
_diffrn_reflns_point_group_measured_fraction_full 0.993
_diffrn_reflns_point_group_measured_fraction_max 0.968
_diffrn_reflns_theta_full 25.242
_diffrn_reflns_theta_max 25.920
_diffrn_reflns_theta_min 2.248
_diffrn_source 'sealed tube'
_exptl_absorpt_coefficient_mu 0.060
_exptl_absorpt_correction_T_max 0.991
_exptl_absorpt_correction_T_min 0.982
_exptl_absorpt_correction_type multi-scan
_exptl_absorpt_process_details 'SADABS (Sheldrick, 1996)'
_exptl_crystal_colour orange
_exptl_crystal_density_diffrn 1.053
_exptl_crystal_density_method 'not measured'
_exptl_crystal_description prism
_exptl_crystal_F_000 500
_exptl_crystal_size_max 0.300
_exptl_crystal_size_mid 0.200
_exptl_crystal_size_min 0.150
_refine_diff_density_max 0.163
_refine_diff_density_min -0.199
_refine_diff_density_rms 0.041
_refine_ls_extinction_method none
_refine_ls_goodness_of_fit_ref 1.015
_refine_ls_hydrogen_treatment mixed
_refine_ls_matrix_type full
_refine_ls_number_parameters 321
_refine_ls_number_reflns 5428
_refine_ls_number_restraints 0
_refine_ls_restrained_S_all 1.015
_refine_ls_R_factor_all 0.0868
_refine_ls_R_factor_gt 0.0501
_refine_ls_shift/su_max 0.000
_refine_ls_shift/su_mean 0.000
_refine_ls_structure_factor_coef Fsqd
_refine_ls_weighting_details 'w=1/[\s^2^(Fo^2^)+(0.0491P)^2^] where P=(Fo^2^+2Fc^2^)/3'
_refine_ls_weighting_scheme calc
_refine_ls_wR_factor_gt 0.1085
_refine_ls_wR_factor_ref 0.1189
_reflns_Friedel_coverage 0.000
_reflns_number_gt 3556
_reflns_number_total 5428
_reflns_threshold_expression 'I > 2\s(I)'
_cod_data_source_file c8dt02824a2.cif
_cod_data_source_block VII
_cod_database_code 7047894
_shelx_shelxl_version_number 2016/4
_shelx_space_group_comment
;
The symmetry employed for this shelxl refinement is uniquely defined
by the following loop, which should always be used as a source of
symmetry information in preference to the above space-group names.
They are only intended as comments.
;
_shelx_estimated_absorpt_t_min 0.982
_shelx_estimated_absorpt_t_max 0.991

loop_
_space_group_symop_operation_xyz
'x, y, z'
'-x, -y, -z'

loop_
_atom_site_label
_atom_site_type_symbol
_atom_site_fract_x
_atom_site_fract_y
_atom_site_fract_z
_atom_site_U_iso_or_equiv
_atom_site_adp_type
_atom_site_occupancy
_atom_site_site_symmetry_order
_atom_site_calc_flag
_atom_site_refinement_flags_posn
_atom_site_refinement_flags_adp
N1 N 0.52508(15) 0.31675(11) 0.32929(11) 0.0241(3) Uani 1 1 d . .
N2 N 0.35747(14) 0.46612(11) 0.46833(10) 0.0253(3) Uani 1 1 d . .
C2 C 0.37409(17) 0.35257(14) 0.35357(13) 0.0259(4) Uani 1 1 d . .
C3 C 0.32271(19) 0.30616(15) 0.29682(14) 0.0350(4) Uani 1 1 d . .
H3 H 0.222206 0.315994 0.297588 0.042 Uiso 1 1 calc R U
C4 C 0.44587(19) 0.24180(16) 0.23774(15) 0.0362(5) Uani 1 1 d . .
H4 H 0.443507 0.200495 0.190835 0.043 Uiso 1 1 calc R U
C5 C 0.57053(18) 0.24869(14) 0.25930(13) 0.0273(4) Uani 1 1 d . .
C6 C 0.29422(18) 0.42619(14) 0.42439(12) 0.0255(4) Uani 1 1 d . .
H6 H 0.189528 0.446078 0.439212 0.031 Uiso 1 1 calc R U
C7 C 0.72906(18) 0.19471(14) 0.22017(13) 0.0264(4) Uani 1 1 d . .
C8 C 0.80242(18) 0.25255(14) 0.12168(13) 0.0285(4) Uani 1 1 d . .
C9 C 0.94948(19) 0.19805(16) 0.08544(14) 0.0327(4) Uani 1 1 d . .
H9 H 0.999656 0.236032 0.018179 0.039 Uiso 1 1 calc R U
C10 C 1.02512(18) 0.09034(15) 0.14414(14) 0.0324(4) Uani 1 1 d . .
C11 C 0.95017(19) 0.03616(15) 0.24148(15) 0.0332(4) Uani 1 1 d . .
H11 H 1.000973 -0.037625 0.282581 0.040 Uiso 1 1 calc R U
C12 C 0.80310(18) 0.08578(14) 0.28139(14) 0.0284(4) Uani 1 1 d . .
C13 C 0.7226(2) 0.37012(16) 0.05445(14) 0.0376(5) Uani 1 1 d . .
H13 H 0.632952 0.403964 0.104415 0.045 Uiso 1 1 calc R U
C14 C 0.6709(2) 0.3585(2) -0.03996(17) 0.0598(6) Uani 1 1 d . .
H14A H 0.756267 0.320707 -0.087661 0.090 Uiso 1 1 calc R U
H14B H 0.621015 0.434868 -0.083492 0.090 Uiso 1 1 calc R U
H14C H 0.602210 0.312461 -0.009486 0.090 Uiso 1 1 calc R U
C15 C 0.8148(3) 0.45300(17) 0.00918(17) 0.0549(6) Uani 1 1 d . .
H15A H 0.853564 0.455704 0.069690 0.082 Uiso 1 1 calc R U
H15B H 0.753130 0.529801 -0.024094 0.082 Uiso 1 1 calc R U
H15C H 0.897142 0.426816 -0.047170 0.082 Uiso 1 1 calc R U
C16 C 0.72421(19) 0.02135(15) 0.38718(14) 0.0345(4) Uani 1 1 d . .
H16 H 0.643692 0.079949 0.420637 0.041 Uiso 1 1 calc R U
C17 C 0.6514(2) -0.05133(18) 0.36226(18) 0.0537(6) Uani 1 1 d . .
H17A H 0.578936 -0.001360 0.313687 0.081 Uiso 1 1 calc R U
H17B H 0.601670 -0.092183 0.431705 0.081 Uiso 1 1 calc R U
H17C H 0.726925 -0.107026 0.325439 0.081 Uiso 1 1 calc R U
C18 C 0.8222(2) -0.05445(16) 0.47408(15) 0.0472(5) Uani 1 1 d . .
H18A H 0.893980 -0.119428 0.448022 0.071 Uiso 1 1 calc R U
H18B H 0.761007 -0.083118 0.543681 0.071 Uiso 1 1 calc R U
H18C H 0.874556 -0.009515 0.486365 0.071 Uiso 1 1 calc R U
C19 C 1.18605(19) 0.03284(17) 0.10394(16) 0.0414(5) Uani 1 1 d . .
H19 H 1.215497 -0.043525 0.158974 0.050 Uiso 1 1 calc R U
C20 C 1.2100(2) 0.00961(19) -0.00704(18) 0.0562(6) Uani 1 1 d . .
H20A H 1.181159 0.082498 -0.063490 0.084 Uiso 1 1 calc R U
H20B H 1.149965 -0.038398 -0.001640 0.084 Uiso 1 1 calc R U
H20C H 1.314537 -0.030302 -0.027744 0.084 Uiso 1 1 calc R U
C21 C 1.2844(2) 0.0993(2) 0.10334(18) 0.0568(6) Uani 1 1 d . .
H21A H 1.258028 0.175565 0.051111 0.085 Uiso 1 1 calc R U
H21B H 1.387684 0.058091 0.080672 0.085 Uiso 1 1 calc R U
H21C H 1.271226 0.107296 0.177843 0.085 Uiso 1 1 calc R U
C22 C 0.26614(17) 0.54061(14) 0.53546(13) 0.0237(4) Uani 1 1 d . .
C23 C 0.26325(17) 0.65672(14) 0.49567(13) 0.0249(4) Uani 1 1 d . .
C24 C 0.17417(18) 0.73024(15) 0.55974(14) 0.0290(4) Uani 1 1 d . .
H24 H 0.169230 0.809124 0.533425 0.035 Uiso 1 1 calc R U
C25 C 0.09229(18) 0.69149(16) 0.66109(14) 0.0325(4) Uani 1 1 d . .
H25 H 0.030396 0.743461 0.703261 0.039 Uiso 1 1 calc R U
C26 C 0.10131(18) 0.57737(16) 0.70011(14) 0.0324(4) Uani 1 1 d . .
H26 H 0.046133 0.550940 0.770382 0.039 Uiso 1 1 calc R U
C27 C 0.18933(18) 0.49856(15) 0.63958(13) 0.0280(4) Uani 1 1 d . .
C28 C 0.2031(2) 0.37184(15) 0.69034(14) 0.0360(4) Uani 1 1 d . .
H28 H 0.279842 0.329109 0.639145 0.043 Uiso 1 1 calc R U
C29 C 0.0595(2) 0.34700(17) 0.70109(17) 0.0482(5) Uani 1 1 d . .
H29A H -0.020272 0.393225 0.745433 0.072 Uiso 1 1 calc R U
H29B H 0.071031 0.265359 0.737502 0.072 Uiso 1 1 calc R U
H29C H 0.035315 0.366456 0.627248 0.072 Uiso 1 1 calc R U
C30 C 0.2560(2) 0.32771(17) 0.80202(15) 0.0498(5) Uani 1 1 d . .
H30A H 0.344195 0.349873 0.793854 0.075 Uiso 1 1 calc R U
H30B H 0.279982 0.243872 0.827030 0.075 Uiso 1 1 calc R U
H30C H 0.177879 0.361140 0.856690 0.075 Uiso 1 1 calc R U
C31 C 0.35549(18) 0.69691(15) 0.38460(13) 0.0282(4) Uani 1 1 d . .
H31 H 0.451448 0.634829 0.378974 0.034 Uiso 1 1 calc R U
C32 C 0.2812(2) 0.71384(16) 0.28901(14) 0.0387(5) Uani 1 1 d . .
H32A H 0.185219 0.772813 0.293414 0.058 Uiso 1 1 calc R U
H32B H 0.266935 0.641404 0.293760 0.058 Uiso 1 1 calc R U
H32C H 0.343721 0.738183 0.218453 0.058 Uiso 1 1 calc R U
C33 C 0.3907(2) 0.80631(16) 0.37162(15) 0.0384(5) Uani 1 1 d . .
H33A H 0.299241 0.870321 0.371234 0.058 Uiso 1 1 calc R U
H33B H 0.458111 0.823347 0.301722 0.058 Uiso 1 1 calc R U
H33C H 0.437432 0.795504 0.433566 0.058 Uiso 1 1 calc R U
H1 H 0.5823(18) 0.3352(14) 0.3567(13) 0.027(5) Uiso 1 1 d . .

loop_
_atom_site_aniso_label
_atom_site_aniso_U_11
_atom_site_aniso_U_22
_atom_site_aniso_U_33
_atom_site_aniso_U_23
_atom_site_aniso_U_13
_atom_site_aniso_U_12
N1 0.0215(8) 0.0265(8) 0.0275(8) -0.0120(6) -0.0051(6) -0.0056(6)
N2 0.0228(8) 0.0239(8) 0.0266(8) -0.0080(6) -0.0017(6) -0.0048(6)
C2 0.0221(9) 0.0254(10) 0.0285(9) -0.0073(7) -0.0050(7) -0.0048(7)
C3 0.0226(10) 0.0416(12) 0.0465(11) -0.0187(9) -0.0085(8) -0.0079(8)
C4 0.0297(10) 0.0437(12) 0.0463(11) -0.0271(9) -0.0084(9) -0.0083(9)
C5 0.0265(10) 0.0283(10) 0.0288(9) -0.0119(8) -0.0034(7) -0.0072(8)
C6 0.0210(9) 0.0248(10) 0.0267(9) -0.0040(7) -0.0028(7) -0.0060(7)
C7 0.0249(9) 0.0296(10) 0.0309(10) -0.0183(8) -0.0038(8) -0.0065(8)
C8 0.0301(10) 0.0309(10) 0.0277(10) -0.0136(8) -0.0056(8) -0.0070(8)
C9 0.0333(11) 0.0369(11) 0.0291(10) -0.0132(8) 0.0023(8) -0.0135(9)
C10 0.0250(10) 0.0325(11) 0.0414(11) -0.0158(9) -0.0029(8) -0.0073(8)
C11 0.0268(10) 0.0259(10) 0.0443(11) -0.0099(8) -0.0042(8) -0.0057(8)
C12 0.0268(10) 0.0259(10) 0.0381(10) -0.0149(8) -0.0047(8) -0.0088(8)
C13 0.0384(11) 0.0371(12) 0.0274(10) -0.0093(8) -0.0050(8) 0.0002(9)
C14 0.0618(15) 0.0685(17) 0.0472(13) -0.0107(11) -0.0254(11) -0.0102(13)
C15 0.0752(17) 0.0359(13) 0.0461(12) -0.0021(10) -0.0177(12) -0.0111(12)
C16 0.0305(10) 0.0278(10) 0.0439(11) -0.0122(8) 0.0023(9) -0.0112(8)
C17 0.0485(13) 0.0451(13) 0.0757(15) -0.0214(11) 0.0018(11) -0.0274(11)
C18 0.0538(13) 0.0332(12) 0.0483(12) -0.0023(9) -0.0031(10) -0.0178(10)
C19 0.0269(10) 0.0374(12) 0.0512(12) -0.0093(9) 0.0005(9) -0.0072(9)
C20 0.0350(12) 0.0624(16) 0.0775(16) -0.0441(13) 0.0090(11) -0.0116(11)
C21 0.0333(12) 0.0770(17) 0.0659(15) -0.0267(13) -0.0041(10) -0.0192(12)
C22 0.0197(9) 0.0250(10) 0.0263(9) -0.0098(7) -0.0043(7) -0.0037(7)
C23 0.0195(9) 0.0286(10) 0.0288(9) -0.0092(7) -0.0070(7) -0.0063(7)
C24 0.0261(10) 0.0247(10) 0.0388(11) -0.0116(8) -0.0097(8) -0.0047(8)
C25 0.0240(10) 0.0396(12) 0.0365(11) -0.0214(9) -0.0013(8) -0.0049(8)
C26 0.0265(10) 0.0391(12) 0.0295(10) -0.0110(8) 0.0003(8) -0.0094(9)
C27 0.0217(9) 0.0288(10) 0.0301(10) -0.0082(8) -0.0023(7) -0.0052(8)
C28 0.0325(11) 0.0320(11) 0.0342(10) -0.0057(8) 0.0037(8) -0.0089(9)
C29 0.0435(12) 0.0399(13) 0.0562(13) -0.0109(10) 0.0041(10) -0.0177(10)
C30 0.0533(14) 0.0411(13) 0.0372(11) 0.0004(9) -0.0006(10) -0.0095(10)
C31 0.0270(10) 0.0276(10) 0.0311(10) -0.0083(8) -0.0050(8) -0.0091(8)
C32 0.0517(12) 0.0330(11) 0.0348(10) -0.0046(8) -0.0144(9) -0.0157(10)
C33 0.0437(12) 0.0371(11) 0.0395(11) -0.0099(9) -0.0045(9) -0.0200(9)

loop_
_atom_type_symbol
_atom_type_description
_atom_type_scat_dispersion_real
_atom_type_scat_dispersion_imag
_atom_type_scat_source
C C 0.0033 0.0016 'International Tables Vol C Tables 4.2.6.8 and 6.1.1.4'
H H 0.0000 0.0000 'International Tables Vol C Tables 4.2.6.8 and 6.1.1.4'
N N 0.0061 0.0033 'International Tables Vol C Tables 4.2.6.8 and 6.1.1.4'

loop_
_geom_angle_atom_site_label_1
_geom_angle_atom_site_label_2
_geom_angle_atom_site_label_3
_geom_angle
C5 N1 C2 110.31(13)
C5 N1 H1 126.2(10)
C2 N1 H1 123.5(10)
C6 N2 C22 117.69(13)
N1 C2 C3 107.05(14)
N1 C2 C6 123.08(14)
C3 C2 C6 129.87(15)
C2 C3 C4 107.41(15)
C2 C3 H3 126.3
C4 C3 H3 126.3
C5 C4 C3 108.22(15)
C5 C4 H4 125.9
C3 C4 H4 125.9
N1 C5 C4 107.00(15)
N1 C5 C7 122.67(14)
C4 C5 C7 130.32(14)
N2 C6 C2 122.77(15)
N2 C6 H6 118.6
C2 C6 H6 118.6
C12 C7 C8 120.67(15)
C12 C7 C5 119.64(16)
C8 C7 C5 119.68(15)
C9 C8 C7 118.26(16)
C9 C8 C13 120.76(16)
C7 C8 C13 120.96(15)
C10 C9 C8 122.25(17)
C10 C9 H9 118.9
C8 C9 H9 118.9
C11 C10 C9 118.07(16)
C11 C10 C19 120.45(16)
C9 C10 C19 121.48(17)
C10 C11 C12 122.32(17)
C10 C11 H11 118.8
C12 C11 H11 118.8
C11 C12 C7 118.43(16)
C11 C12 C16 120.36(16)
C7 C12 C16 121.19(15)
C8 C13 C14 110.13(15)
C8 C13 C15 113.47(16)
C14 C13 C15 110.02(16)
C8 C13 H13 107.7
C14 C13 H13 107.7
C15 C13 H13 107.7
C13 C14 H14A 109.5
C13 C14 H14B 109.5
H14A C14 H14B 109.5
C13 C14 H14C 109.5
H14A C14 H14C 109.5
H14B C14 H14C 109.5
C13 C15 H15A 109.5
C13 C15 H15B 109.5
H15A C15 H15B 109.5
C13 C15 H15C 109.5
H15A C15 H15C 109.5
H15B C15 H15C 109.5
C12 C16 C18 114.25(15)
C12 C16 C17 111.04(15)
C18 C16 C17 109.22(16)
C12 C16 H16 107.3
C18 C16 H16 107.3
C17 C16 H16 107.3
C16 C17 H17A 109.5
C16 C17 H17B 109.5
H17A C17 H17B 109.5
C16 C17 H17C 109.5
H17A C17 H17C 109.5
H17B C17 H17C 109.5
C16 C18 H18A 109.5
C16 C18 H18B 109.5
H18A C18 H18B 109.5
C16 C18 H18C 109.5
H18A C18 H18C 109.5
H18B C18 H18C 109.5
C21 C19 C20 111.99(17)
C21 C19 C10 111.45(16)
C20 C19 C10 112.66(15)
C21 C19 H19 106.8
C20 C19 H19 106.8
C10 C19 H19 106.8
C19 C20 H20A 109.5
C19 C20 H20B 109.5
H20A C20 H20B 109.5
C19 C20 H20C 109.5
H20A C20 H20C 109.5
H20B C20 H20C 109.5
C19 C21 H21A 109.5
C19 C21 H21B 109.5
H21A C21 H21B 109.5
C19 C21 H21C 109.5
H21A C21 H21C 109.5
H21B C21 H21C 109.5
C27 C22 C23 121.31(14)
C27 C22 N2 121.08(14)
C23 C22 N2 117.51(14)
C24 C23 C22 118.12(15)
C24 C23 C31 122.55(15)
C22 C23 C31 119.33(13)
C25 C24 C23 121.53(16)
C25 C24 H24 119.2
C23 C24 H24 119.2
C26 C25 C24 119.33(15)
C26 C25 H25 120.3
C24 C25 H25 120.3
C25 C26 C27 121.99(16)
C25 C26 H26 119.0
C27 C26 H26 119.0
C22 C27 C26 117.58(16)
C22 C27 C28 122.73(14)
C26 C27 C28 119.63(15)
C27 C28 C29 111.84(15)
C27 C28 C30 111.06(15)
C29 C28 C30 111.23(16)
C27 C28 H28 107.5
C29 C28 H28 107.5
C30 C28 H28 107.5
C28 C29 H29A 109.5
C28 C29 H29B 109.5
H29A C29 H29B 109.5
C28 C29 H29C 109.5
H29A C29 H29C 109.5
H29B C29 H29C 109.5
C28 C30 H30A 109.5
C28 C30 H30B 109.5
H30A C30 H30B 109.5
C28 C30 H30C 109.5
H30A C30 H30C 109.5
H30B C30 H30C 109.5
C23 C31 C32 111.07(13)
C23 C31 C33 113.55(13)
C32 C31 C33 109.64(14)
C23 C31 H31 107.4
C32 C31 H31 107.4
C33 C31 H31 107.4
C31 C32 H32A 109.5
C31 C32 H32B 109.5
H32A C32 H32B 109.5
C31 C32 H32C 109.5
H32A C32 H32C 109.5
H32B C32 H32C 109.5
C31 C33 H33A 109.5
C31 C33 H33B 109.5
H33A C33 H33B 109.5
C31 C33 H33C 109.5
H33A C33 H33C 109.5
H33B C33 H33C 109.5

loop_
_geom_bond_atom_site_label_1
_geom_bond_atom_site_label_2
_geom_bond_distance
N1 C5 1.3620(19)
N1 C2 1.370(2)
N1 H1 0.877(16)
N2 C6 1.2716(19)
N2 C22 1.4249(19)
C2 C3 1.377(2)
C2 C6 1.431(2)
C3 C4 1.401(2)
C3 H3 0.9500
C4 C5 1.372(2)
C4 H4 0.9500
C5 C7 1.487(2)
C6 H6 0.9500
C7 C12 1.402(2)
C7 C8 1.402(2)
C8 C9 1.393(2)
C8 C13 1.519(2)
C9 C10 1.385(2)
C9 H9 0.9500
C10 C11 1.382(2)
C10 C19 1.519(2)
C11 C12 1.390(2)
C11 H11 0.9500
C12 C16 1.519(2)
C13 C14 1.522(2)
C13 C15 1.523(3)
C13 H13 1.0000
C14 H14A 0.9800
C14 H14B 0.9800
C14 H14C 0.9800
C15 H15A 0.9800
C15 H15B 0.9800
C15 H15C 0.9800
C16 C18 1.525(3)
C16 C17 1.530(2)
C16 H16 1.0000
C17 H17A 0.9800
C17 H17B 0.9800
C17 H17C 0.9800
C18 H18A 0.9800
C18 H18B 0.9800
C18 H18C 0.9800
C19 C21 1.511(3)
C19 C20 1.516(3)
C19 H19 1.0000
C20 H20A 0.9800
C20 H20B 0.9800
C20 H20C 0.9800
C21 H21A 0.9800
C21 H21B 0.9800
C21 H21C 0.9800
C22 C27 1.396(2)
C22 C23 1.409(2)
C23 C24 1.385(2)
C23 C31 1.519(2)
C24 C25 1.382(2)
C24 H24 0.9500
C25 C26 1.370(2)
C25 H25 0.9500
C26 C27 1.399(2)
C26 H26 0.9500
C27 C28 1.519(2)
C28 C29 1.524(3)
C28 C30 1.531(3)
C28 H28 1.0000
C29 H29A 0.9800
C29 H29B 0.9800
C29 H29C 0.9800
C30 H30A 0.9800
C30 H30B 0.9800
C30 H30C 0.9800
C31 C32 1.525(2)
C31 C33 1.527(2)
C31 H31 1.0000
C32 H32A 0.9800
C32 H32B 0.9800
C32 H32C 0.9800
C33 H33A 0.9800
C33 H33B 0.9800
C33 H33C 0.9800

loop_
_geom_torsion_atom_site_label_1
_geom_torsion_atom_site_label_2
_geom_torsion_atom_site_label_3
_geom_torsion_atom_site_label_4
_geom_torsion
C5 N1 C2 C3 -0.28(19)
C5 N1 C2 C6 -179.37(15)
N1 C2 C3 C4 -0.1(2)
C6 C2 C3 C4 178.93(17)
C2 C3 C4 C5 0.4(2)
C2 N1 C5 C4 0.5(2)
C2 N1 C5 C7 -178.60(15)
C3 C4 C5 N1 -0.6(2)
C3 C4 C5 C7 178.47(18)
C22 N2 C6 C2 178.67(15)
N1 C2 C6 N2 1.6(3)
C3 C2 C6 N2 -177.26(17)
N1 C5 C7 C12 89.7(2)
C4 C5 C7 C12 -89.2(2)
N1 C5 C7 C8 -91.16(19)
C4 C5 C7 C8 89.9(2)
C12 C7 C8 C9 1.2(2)
C5 C7 C8 C9 -177.94(13)
C12 C7 C8 C13 179.49(14)
C5 C7 C8 C13 0.4(2)
C7 C8 C9 C10 -1.0(2)
C13 C8 C9 C10 -179.32(16)
C8 C9 C10 C11 0.3(2)
C8 C9 C10 C19 -179.31(15)
C9 C10 C11 C12 0.2(3)
C19 C10 C11 C12 179.84(15)
C10 C11 C12 C7 0.0(2)
C10 C11 C12 C16 178.26(15)
C8 C7 C12 C11 -0.7(2)
C5 C7 C12 C11 178.43(14)
C8 C7 C12 C16 -178.96(14)
C5 C7 C12 C16 0.2(2)
C9 C8 C13 C14 80.7(2)
C7 C8 C13 C14 -97.54(18)
C9 C8 C13 C15 -43.1(2)
C7 C8 C13 C15 138.64(17)
C11 C12 C16 C18 34.2(2)
C7 C12 C16 C18 -147.53(16)
C11 C12 C16 C17 -89.83(19)
C7 C12 C16 C17 88.41(19)
C11 C10 C19 C21 -115.3(2)
C9 C10 C19 C21 64.3(2)
C11 C10 C19 C20 117.85(19)
C9 C10 C19 C20 -62.5(2)
C6 N2 C22 C27 71.6(2)
C6 N2 C22 C23 -112.12(17)
C27 C22 C23 C24 -4.1(2)
N2 C22 C23 C24 179.58(14)
C27 C22 C23 C31 176.59(14)
N2 C22 C23 C31 0.3(2)
C22 C23 C24 C25 1.4(2)
C31 C23 C24 C25 -179.35(15)
C23 C24 C25 C26 1.2(2)
C24 C25 C26 C27 -1.1(2)
C23 C22 C27 C26 4.2(2)
N2 C22 C27 C26 -179.64(14)
C23 C22 C27 C28 -173.20(14)
N2 C22 C27 C28 3.0(2)
C25 C26 C27 C22 -1.6(2)
C25 C26 C27 C28 175.90(15)
C22 C27 C28 C29 -113.22(18)
C26 C27 C28 C29 69.5(2)
C22 C27 C28 C30 121.87(17)
C26 C27 C28 C30 -55.4(2)
C24 C23 C31 C32 -100.88(17)
C22 C23 C31 C32 78.39(18)
C24 C23 C31 C33 23.2(2)
C22 C23 C31 C33 -157.50(14)
